data_9011529
loop_
_publ_author_name
'Fleck, M.'
'Kolitsch, U.'

_publ_section_title
;
 Natural and synthetic compounds with krohnkite-type chains. An update
;
_journal_name_full 'Zeitschrift fur Kristallographie'
_journal_page_first 553
_journal_page_last 567
_journal_paper_doi 10.1524/zkri.218.8.553.20689
_journal_volume 218
_journal_year 2003
_chemical_formula_structural K2Mg(MoO4)2*2H2O
_chemical_formula_sum 'H4 K2 Mg Mo2 O10'
_space_group_IT_number 2
_symmetry_space_group_name_Hall '-P 1'
_symmetry_space_group_name_H-M 'P -1'
_cell_angle_alpha 111.67
_cell_angle_beta 96.59
_cell_angle_gamma 108.62
_cell_formula_units_Z 1
_cell_length_a 5.884
_cell_length_b 6.491
_cell_length_c 7.700
_cell_volume 249.795
_database_code_amcsd 0011101
_exptl_crystal_density_diffrn 3.047
_cod_original_formula_sum 'K2 Mg Mo2 O10 H4'
_cod_database_code 9011529
_amcsd_formula_title K2Mg(MoO4)2*2H2O

loop_
_space_group_symop_operation_xyz
x,y,z
-x,-y,-z

loop_
_atom_site_aniso_label
_atom_site_aniso_U_11
_atom_site_aniso_U_22
_atom_site_aniso_U_33
_atom_site_aniso_U_12
_atom_site_aniso_U_13
_atom_site_aniso_U_23
K 0.02470 0.01900 0.01950 0.00920 0.00160 0.00600
Mg 0.01110 0.01150 0.01140 0.00480 0.00110 0.00220
Mo 0.01080 0.01139 0.01098 0.00346 0.00231 0.00224
O1 0.02690 0.02780 0.02210 0.00980 0.00820 0.01480
O2 0.02340 0.01590 0.02050 0.00590 0.00240 -0.00180
O3 0.01290 0.01890 0.02030 0.00270 -0.00010 0.00500
O4 0.01680 0.01610 0.01800 0.00790 0.00710 0.00540
Ow 0.01800 0.01290 0.01210 0.00130 0.00340 0.00220

loop_
_atom_site_label
_atom_site_fract_x
_atom_site_fract_y
_atom_site_fract_z
_atom_site_U_iso_or_equiv
_atom_site_type_symbol
_atom_site_attached_hydrogens
K 0.67417 0.29845 0.75558 0.02202 K 0
Mg 0.00000 0.00000 0.00000 0.01230 Mg 0
Mo 0.66456 0.33076 0.23716 0.01218 Mo 0
O1 0.63840 0.17400 0.37950 0.02440 O 0
O2 0.75710 0.63840 0.37890 0.02380 O 0
O3 0.37220 0.23590 0.07540 0.01990 O 0
O4 0.88890 0.28950 0.10550 0.01700 O 0
Ow 0.95370 0.01510 0.73390 0.01670 O 0
H1 0.03300 0.09100 0.72200 0.01600 H 0
H2 0.91200 -0.06800 0.67200 0.01500 H 0

loop_
_cod_changelog_entry_id
_cod_changelog_entry_author
_cod_changelog_entry_date
_cod_changelog_entry_text
1
;cod-tools version 3.8.0
Id: cif_guess_AMCSD_atom_types 9581 2023-05-17 12:35:41Z saulius
;
2023-05-18T08:44:02+03:00
;Derived atom types and hydrogen counts
from atom names that follow the AMCSD naming convention
(Wat == water, O-H == hydroxyl).
;

loop_
_cod_related_entry_id
_cod_related_entry_database
_cod_related_entry_code
1 AMCSD 0011101
